data_9011681
loop_
_publ_author_name
'Hull, S.'
'Keen, D. A.'

_publ_section_title
;
 Pressure-induced phase transitions in AgCl, AgBr, and AgI
 Sample: P = 16.1 Gpa, Phase III
;
_journal_name_full 'Physical Review B'
_journal_page_first 750
_journal_page_last 761
_journal_paper_doi 10.1103/PhysRevB.59.750
_journal_volume 59
_journal_year 1999
_chemical_formula_structural AgCl
_chemical_formula_sum 'Ag Cl'
_space_group_IT_number 63
_symmetry_space_group_name_Hall '-C 2c 2'
_symmetry_space_group_name_H-M 'C m c m'
_cell_angle_alpha 90
_cell_angle_beta 90
_cell_angle_gamma 90
_cell_length_a 3.320
_cell_length_b 9.835
_cell_length_c 4.108
_cell_formula_units_Z 4
_cell_volume 134.135
_database_code_amcsd 0015212
_diffrn_ambient_pressure 1.61e+07
_exptl_crystal_density_diffrn 7.097
_cod_database_code 9011681
_amcsd_formula_title AgCl

loop_
_space_group_symop_operation_xyz
x,y,z
1/2+x,1/2+y,z
x,-y,1/2+z
1/2+x,1/2-y,1/2+z
-x,y,1/2-z
1/2-x,1/2+y,1/2-z
-x,y,z
1/2-x,1/2+y,z
x,-y,-z
1/2+x,1/2-y,-z
x,y,1/2-z
1/2+x,1/2+y,1/2-z
-x,-y,1/2+z
1/2-x,1/2-y,1/2+z
-x,-y,-z
1/2-x,1/2-y,-z

loop_
_atom_site_label
_atom_site_fract_x
_atom_site_fract_y
_atom_site_fract_z
_atom_site_U_iso_or_equiv
Ag 0.00000 0.39800 0.25000 0.04813
Cl 0.00000 0.14100 0.25000 0.03166

loop_
_cod_related_entry_id
_cod_related_entry_database
_cod_related_entry_code
1 AMCSD 0015212
